data_4316647
loop_
_publ_author_name
'Pierre Thu\'ery'

_publ_section_title
;
 Second-Sphere Tethering of Rare-Earth Ions to Cucurbit[6]uril by
 Iminodiacetic Acid Involving Carboxylic Group Encapsulation
;
_journal_name_full 'Inorganic Chemistry'
_journal_page_first 9078
_journal_page_last 9085
_journal_paper_doi 10.1021/ic101396a
_journal_volume 49
_journal_year 2010
_chemical_formula_sum 'C40 H83 Ce N28 O45'
_chemical_formula_weight 1816.46
_space_group_IT_number 14
_symmetry_cell_setting monoclinic
_symmetry_space_group_name_Hall '-P 2yn'
_symmetry_space_group_name_H-M 'P 1 21/n 1'
_atom_sites_solution_hydrogens geom
_atom_sites_solution_primary direct
_atom_sites_solution_secondary difmap
_audit_creation_method SHELXL-97
_cell_angle_alpha 90.00
_cell_angle_beta 93.526(2)
_cell_angle_gamma 90.00
_cell_formula_units_Z 4
_cell_length_a 13.0756(2)
_cell_length_b 19.7595(7)
_cell_length_c 27.2999(9)
_cell_measurement_reflns_used 190130
_cell_measurement_temperature 150(2)
_cell_measurement_theta_max 25.68
_cell_measurement_theta_min 2.94
_cell_volume 7040.0(4)
_computing_cell_refinement 'HKL2000 (Otwinowski & Minor, 1997)'
_computing_data_collection 'COLLECT (Nonius, 1998)'
_computing_data_reduction 'HKL2000 (Otwinowski & Minor, 1997)'
_computing_molecular_graphics 'SHELXTL (Sheldrick, 2008)'
_computing_publication_material 'SHELXTL (Sheldrick, 2008); PLATON (Spek, 2003)'
_computing_structure_refinement 'SHELXL-97 (Sheldrick, 2008)'
_computing_structure_solution 'SHELXS-97 (Sheldrick, 2008)'
_diffrn_ambient_temperature 150(2)
_diffrn_measured_fraction_theta_full 0.997
_diffrn_measured_fraction_theta_max 0.997
_diffrn_measurement_device_type 'Nonius Kappa-CCD area-detector diffractometer'
_diffrn_measurement_method 'two \f and five \w scans with 2\% steps (448 frames)'
_diffrn_radiation_monochromator graphite
_diffrn_radiation_source 'fine-focus sealed tube'
_diffrn_radiation_type MoK\a
_diffrn_radiation_wavelength 0.71073
_diffrn_reflns_av_R_equivalents 0.0534
_diffrn_reflns_av_sigmaI/netI 0.0595
_diffrn_reflns_limit_h_max 15
_diffrn_reflns_limit_h_min -15
_diffrn_reflns_limit_k_max 24
_diffrn_reflns_limit_k_min -24
_diffrn_reflns_limit_l_max 33
_diffrn_reflns_limit_l_min -33
_diffrn_reflns_number 190130
_diffrn_reflns_theta_full 25.68
_diffrn_reflns_theta_max 25.68
_diffrn_reflns_theta_min 2.94
_diffrn_standards_decay_% 0
_diffrn_standards_interval_time 0
_diffrn_standards_number 0
_exptl_absorpt_coefficient_mu 0.774
_exptl_absorpt_correction_T_max 0.911
_exptl_absorpt_correction_T_min 0.637
_exptl_absorpt_correction_type multi-scan
_exptl_absorpt_process_details 'SCALEPACK (Otwinowski & Minor, 1997)'
_exptl_crystal_colour colourless
_exptl_crystal_density_diffrn 1.714
_exptl_crystal_density_method 'not measured'
_exptl_crystal_description parallelepiped
_exptl_crystal_F_000 3748
_exptl_crystal_size_max 0.17
_exptl_crystal_size_mid 0.15
_exptl_crystal_size_min 0.12
_refine_diff_density_max 1.387
_refine_diff_density_min -0.794
_refine_diff_density_rms 0.102
_refine_ls_extinction_method none
_refine_ls_goodness_of_fit_ref 1.032
_refine_ls_hydrogen_treatment constr
_refine_ls_matrix_type full
_refine_ls_number_parameters 1045
_refine_ls_number_reflns 13310
_refine_ls_number_restraints 18
_refine_ls_restrained_S_all 1.056
_refine_ls_R_factor_all 0.0572
_refine_ls_R_factor_gt 0.0440
_refine_ls_shift/su_max 0.001
_refine_ls_shift/su_mean 0.000
_refine_ls_structure_factor_coef Fsqd
_refine_ls_weighting_details 'calc w=1/[\s^2^(Fo^2^)+(0.0591P)^2^+8.4251P] where P=(Fo^2^+2Fc^2^)/3'
_refine_ls_weighting_scheme calc
_refine_ls_wR_factor_gt 0.1175
_refine_ls_wR_factor_ref 0.1232
_reflns_number_gt 10959
_reflns_number_total 13310
_reflns_threshold_expression >2sigma(I)
_cod_data_source_file ic101396a_si_001_02.cif
_cod_data_source_block 2
_cod_original_cell_volume 7040.1(4)
_cod_original_sg_symbol_H-M 'P 21/n'
_cod_database_code 4316647

loop_
_symmetry_equiv_pos_as_xyz
'x, y, z'
'-x+1/2, y+1/2, -z+1/2'
'-x, -y, -z'
'x-1/2, -y-1/2, z-1/2'

loop_
_atom_site_label
_atom_site_type_symbol
_atom_site_fract_x
_atom_site_fract_y
_atom_site_fract_z
_atom_site_U_iso_or_equiv
_atom_site_adp_type
_atom_site_occupancy
_atom_site_symmetry_multiplicity
_atom_site_calc_flag
_atom_site_refinement_flags
_atom_site_disorder_assembly
_atom_site_disorder_group
Ce Ce 0.021744(15) 0.741503(11) 0.134943(7) 0.02555(8) Uani 1 1 d . . .
O1 O -0.09285(19) 0.70049(13) 0.19882(9) 0.0333(6) Uani 1 1 d . . .
O2 O -0.1356(3) 0.59560(16) 0.17662(11) 0.0568(9) Uani 1 1 d . . .
O3 O -0.2569(3) 0.79246(19) 0.35005(14) 0.0693(11) Uani 1 1 d . . .
O4 O -0.3935(3) 0.73504(18) 0.37149(13) 0.0639(10) Uani 1 1 d . . .
H4 H -0.3989 0.7719 0.3954 0.077 Uiso 1 1 d R . .
O5 O 0.10268(18) 0.86110(13) 0.11645(9) 0.0305(6) Uani 1 1 d . . .
O6 O 0.21089(18) 0.78487(14) 0.14292(9) 0.0325(6) Uani 1 1 d . . .
O7 O 0.26602(19) 0.88425(14) 0.12176(10) 0.0378(6) Uani 1 1 d . . .
O8 O 0.1355(2) 0.67964(15) 0.07705(10) 0.0438(7) Uani 1 1 d . . .
H8A H 0.1707 0.7035 0.0565 0.053 Uiso 1 1 d R . .
H8B H 0.1313 0.6370 0.0583 0.053 Uiso 1 1 d R . .
O9 O -0.0372(2) 0.78200(15) 0.05126(9) 0.0370(6) Uani 1 1 d . . .
H9A H -0.0068 0.8180 0.0382 0.044 Uiso 1 1 d R . .
H9B H -0.0631 0.7566 0.0264 0.044 Uiso 1 1 d R . .
O10 O 0.0573(2) 0.79575(14) 0.21742(9) 0.0357(6) Uani 1 1 d . . .
H10A H 0.0246 0.7926 0.2420 0.043 Uiso 1 1 d R . .
H10B H 0.1052 0.8259 0.2218 0.043 Uiso 1 1 d R . .
O11 O 0.1177(2) 0.64906(15) 0.18042(10) 0.0407(7) Uani 1 1 d . . .
H11A H 0.1053 0.6366 0.2053 0.049 Uiso 1 1 d R . .
H11B H 0.1551 0.6165 0.1619 0.049 Uiso 1 1 d R . .
O12 O -0.0850(2) 0.64984(15) 0.09492(10) 0.0449(7) Uani 1 1 d . . .
H12A H -0.1067 0.6277 0.1200 0.054 Uiso 1 1 d R . .
H12B H -0.0753 0.6269 0.0712 0.054 Uiso 1 1 d R . .
O13 O -0.12457(19) 0.82407(14) 0.14041(9) 0.0350(6) Uani 1 1 d . . .
H13A H -0.1597 0.8234 0.1671 0.042 Uiso 1 1 d R . .
H13B H -0.1687 0.8226 0.1119 0.042 Uiso 1 1 d R . .
O14 O -0.4020(2) 0.73409(14) 0.20098(10) 0.0355(6) Uani 1 1 d . . .
O15 O -0.6218(2) 0.84849(14) 0.36499(9) 0.0354(6) Uani 1 1 d . . .
O16 O -0.19759(18) 0.83018(13) 0.23202(9) 0.0300(6) Uani 1 1 d . . .
O17 O -0.4224(2) 0.95710(15) 0.39724(10) 0.0419(7) Uani 1 1 d . . .
O18 O -0.02144(19) 0.76963(13) 0.30912(9) 0.0299(6) Uani 1 1 d . . .
O19 O -0.2471(2) 0.88580(15) 0.47374(10) 0.0413(7) Uani 1 1 d . . .
O20 O -0.07093(18) 0.62068(14) 0.35028(9) 0.0312(6) Uani 1 1 d . . .
O21 O -0.28025(19) 0.72040(15) 0.52299(10) 0.0360(6) Uani 1 1 d . . .
O22 O -0.26351(18) 0.50821(13) 0.31733(9) 0.0305(6) Uani 1 1 d . . .
O23 O -0.49424(18) 0.61064(14) 0.49237(9) 0.0329(6) Uani 1 1 d . . .
O24 O -0.44441(18) 0.56694(13) 0.23674(9) 0.0308(6) Uani 1 1 d . . .
O25 O -0.66565(19) 0.68107(13) 0.41113(9) 0.0315(6) Uani 1 1 d . . .
O26 O 0.1890(2) 0.90155(14) 0.22798(10) 0.0386(6) Uani 1 1 d . . .
O27 O 0.1564(2) 0.90691(19) 0.30452(12) 0.0573(9) Uani 1 1 d . . .
O28 O 0.2404(2) 0.98784(15) 0.27124(12) 0.0500(8) Uani 1 1 d . . .
O29 O 0.0937(2) 0.51339(19) 0.42884(12) 0.0605(9) Uani 1 1 d . . .
O30 O 0.1594(2) 0.56666(17) 0.37053(12) 0.0517(8) Uani 1 1 d . . .
O31 O 0.0637(2) 0.47956(18) 0.35388(14) 0.0674(11) Uani 1 1 d . . .
O32 O -0.4291(2) 0.82781(17) 0.43655(11) 0.0533(8) Uani 1 1 d . . .
H32A H -0.4355 0.8628 0.4202 0.064 Uiso 1 1 d R . .
H32B H -0.3739 0.8360 0.4596 0.064 Uiso 1 1 d R . .
O33 O -0.1180(3) 0.70922(17) -0.02595(11) 0.0526(8) Uani 1 1 d . . .
H33A H -0.1359 0.7406 -0.0520 0.063 Uiso 1 1 d R . .
H33B H -0.0531 0.6965 -0.0356 0.063 Uiso 1 1 d R . .
O34 O 0.0664(2) 0.6071(2) 0.27251(11) 0.0784(13) Uani 1 1 d . . .
H34A H 0.0359 0.6420 0.2908 0.094 Uiso 1 1 d R . .
H34B H 0.0972 0.5951 0.2944 0.094 Uiso 1 1 d R . .
O35 O 0.2436(2) 0.55550(16) 0.14170(11) 0.0529(8) Uani 1 1 d . . .
H35A H 0.3024 0.5637 0.1295 0.063 Uiso 1 1 d R . .
H35B H 0.2626 0.5267 0.1654 0.063 Uiso 1 1 d R . .
O36 O -0.2933(2) 0.83132(17) 0.07368(10) 0.0476(8) Uani 1 1 d . . .
H36A H -0.2853 0.8552 0.0466 0.057 Uiso 1 1 d R . .
H36B H -0.3618 0.8425 0.0809 0.057 Uiso 1 1 d R . .
O37 O 0.4057(2) 0.74537(16) 0.11311(11) 0.0467(8) Uani 1 1 d . . .
H37A H 0.3341 0.7541 0.1215 0.056 Uiso 1 1 d R . .
H37B H 0.4116 0.7010 0.1113 0.056 Uiso 1 1 d R . .
O38 O -0.2946(2) 0.87793(16) -0.02135(10) 0.0436(7) Uani 1 1 d . . .
H38A H -0.2539 0.8530 -0.0449 0.052 Uiso 1 1 d R . .
H38B H -0.3338 0.9041 -0.0396 0.052 Uiso 1 1 d R . .
O39 O -0.4923(2) 0.86069(16) 0.08826(10) 0.0450(7) Uani 1 1 d . . .
H39A H -0.5212 0.8958 0.1026 0.054 Uiso 1 1 d R . .
H39B H -0.5199 0.8225 0.1010 0.054 Uiso 1 1 d R . .
O40 O -0.3885(3) 0.6319(2) 0.12842(16) 0.0905(14) Uani 1 1 d . . .
H40A H -0.3929 0.6669 0.1520 0.109 Uiso 1 1 d R . .
H40B H -0.3523 0.6567 0.1079 0.109 Uiso 1 1 d R . .
O41 O 0.4196(3) 0.5988(2) 0.09716(13) 0.0697(10) Uani 1 1 d . . .
O42 O -0.7842(6) 0.8912(4) 0.4152(3) 0.178(3) Uani 1 1 d U . .
O43 O -0.3099(5) 0.6954(3) 0.0467(3) 0.151(2) Uani 1 1 d U . .
O44 O 0.3543(6) 0.4975(4) 0.0286(2) 0.0613(18) Uani 0.50 1 d P . .
O45 O 0.1181(7) 0.5431(4) 0.0529(3) 0.092(3) Uani 0.50 1 d PU . .
O46 O -0.0719(7) 0.5422(4) 0.0256(3) 0.083(3) Uani 0.50 1 d P . .
O47 O 0.4658(7) 0.5237(5) 0.0163(3) 0.097(3) Uani 0.50 1 d P . .
N1 N -0.2178(2) 0.69935(16) 0.27698(11) 0.0294(7) Uani 1 1 d . . .
H1A H -0.2278 0.7386 0.2584 0.035 Uiso 1 1 d R . .
H1B H -0.1561 0.7145 0.2908 0.035 Uiso 1 1 d R . .
N2 N 0.1952(2) 0.84487(17) 0.12689(10) 0.0304(7) Uani 1 1 d . . .
N3 N -0.5657(2) 0.73770(15) 0.22794(11) 0.0291(7) Uani 1 1 d . . .
N4 N -0.4816(2) 0.83339(16) 0.22001(11) 0.0296(7) Uani 1 1 d . . .
N5 N -0.5692(2) 0.88036(16) 0.28926(11) 0.0317(7) Uani 1 1 d . . .
N6 N -0.6561(2) 0.78447(16) 0.29524(10) 0.0280(7) Uani 1 1 d . . .
N7 N -0.3337(2) 0.89995(16) 0.24740(11) 0.0278(7) Uani 1 1 d . . .
N8 N -0.1841(2) 0.91850(15) 0.28739(11) 0.0282(7) Uani 1 1 d . . .
N9 N -0.2748(2) 0.96429(16) 0.35538(11) 0.0312(7) Uani 1 1 d . . .
N10 N -0.4237(2) 0.95112(17) 0.31326(11) 0.0323(7) Uani 1 1 d . . .
N11 N -0.0545(2) 0.87261(16) 0.34556(10) 0.0271(7) Uani 1 1 d . . .
N12 N 0.0038(2) 0.78823(16) 0.39236(11) 0.0294(7) Uani 1 1 d . . .
N13 N -0.0960(2) 0.83191(16) 0.45788(11) 0.0318(7) Uani 1 1 d . . .
N14 N -0.1426(2) 0.92160(16) 0.41360(11) 0.0319(7) Uani 1 1 d . . .
N15 N -0.0269(2) 0.67558(16) 0.42332(10) 0.0269(7) Uani 1 1 d . . .
N16 N -0.1225(2) 0.58310(15) 0.42516(10) 0.0270(7) Uani 1 1 d . . .
N17 N -0.2039(2) 0.62274(16) 0.49721(11) 0.0282(7) Uani 1 1 d . . .
N18 N -0.1207(2) 0.71941(16) 0.49054(11) 0.0287(7) Uani 1 1 d . . .
N19 N -0.2594(2) 0.50457(16) 0.40191(10) 0.0273(7) Uani 1 1 d . . .
N20 N -0.4100(2) 0.49585(15) 0.36024(10) 0.0248(6) Uani 1 1 d . . .
N21 N -0.5012(2) 0.52891(15) 0.43225(10) 0.0249(6) Uani 1 1 d . . .
N22 N -0.3496(2) 0.55303(16) 0.46973(10) 0.0261(6) Uani 1 1 d . . .
N23 N -0.5417(2) 0.53322(16) 0.30042(10) 0.0257(6) Uani 1 1 d . . .
N24 N -0.5892(2) 0.62416(16) 0.25748(11) 0.0287(7) Uani 1 1 d . . .
N25 N -0.6772(2) 0.67038(15) 0.32673(10) 0.0275(7) Uani 1 1 d . . .
N26 N -0.6168(2) 0.58352(15) 0.37151(10) 0.0254(6) Uani 1 1 d . . .
N27 N 0.1944(2) 0.93216(18) 0.26832(12) 0.0354(8) Uani 1 1 d . . .
N28 N 0.1056(2) 0.51916(19) 0.38330(13) 0.0392(8) Uani 1 1 d . . .
C1 C -0.2089(3) 0.6383(2) 0.24581(14) 0.0327(8) Uani 1 1 d . . .
H1C H -0.2769 0.6257 0.2328 0.039 Uiso 1 1 calc R . .
H1D H -0.1828 0.6014 0.2664 0.039 Uiso 1 1 calc R . .
C2 C -0.1406(3) 0.6462(2) 0.20339(14) 0.0343(9) Uani 1 1 d . . .
C3 C -0.3002(3) 0.6882(2) 0.31056(14) 0.0335(9) Uani 1 1 d . . .
H3A H -0.2858 0.6469 0.3289 0.040 Uiso 1 1 calc R . .
H3B H -0.3643 0.6817 0.2913 0.040 Uiso 1 1 calc R . .
C4 C -0.3131(3) 0.7451(2) 0.34606(14) 0.0333(9) Uani 1 1 d . . .
C5 C -0.4758(3) 0.7650(2) 0.21485(13) 0.0292(8) Uani 1 1 d . . .
C6 C -0.6374(3) 0.78807(19) 0.24339(13) 0.0276(8) Uani 1 1 d . . .
H6 H -0.7014 0.7879 0.2227 0.033 Uiso 1 1 calc R . .
C7 C -0.5777(3) 0.85576(19) 0.23911(13) 0.0277(8) Uani 1 1 d . . .
H7 H -0.6143 0.8878 0.2169 0.033 Uiso 1 1 calc R . .
C8 C -0.6155(3) 0.83849(19) 0.32125(13) 0.0289(8) Uani 1 1 d . . .
C9 C -0.4012(3) 0.8782(2) 0.20628(12) 0.0291(8) Uani 1 1 d . . .
H9C H -0.4319 0.9178 0.1904 0.035 Uiso 1 1 calc R . .
H9D H -0.3609 0.8553 0.1826 0.035 Uiso 1 1 calc R . .
C10 C -0.5332(3) 0.9474(2) 0.30326(15) 0.0341(9) Uani 1 1 d . . .
H10C H -0.5530 0.9788 0.2771 0.041 Uiso 1 1 calc R . .
H10D H -0.5667 0.9615 0.3323 0.041 Uiso 1 1 calc R . .
C11 C -0.2348(3) 0.87822(19) 0.25365(13) 0.0287(8) Uani 1 1 d . . .
C12 C -0.3515(3) 0.96039(19) 0.27515(13) 0.0279(8) Uani 1 1 d . . .
H12 H -0.3701 0.9989 0.2538 0.034 Uiso 1 1 calc R . .
C13 C -0.2481(3) 0.97203(19) 0.30524(13) 0.0284(8) Uani 1 1 d . . .
H13 H -0.2198 1.0170 0.2992 0.034 Uiso 1 1 calc R . .
C14 C -0.3773(3) 0.9573(2) 0.35896(14) 0.0334(9) Uani 1 1 d . . .
C15 C -0.0760(3) 0.9109(2) 0.30085(13) 0.0295(8) Uani 1 1 d . . .
H15A H -0.0457 0.9555 0.3049 0.035 Uiso 1 1 calc R . .
H15B H -0.0436 0.8886 0.2742 0.035 Uiso 1 1 calc R . .
C16 C -0.2045(3) 0.9794(2) 0.39681(14) 0.0353(9) Uani 1 1 d . . .
H16A H -0.2432 0.9954 0.4237 0.042 Uiso 1 1 calc R . .
H16B H -0.1593 1.0157 0.3878 0.042 Uiso 1 1 calc R . .
C17 C -0.0246(3) 0.80631(19) 0.34515(13) 0.0270(8) Uani 1 1 d . . .
C18 C -0.0459(3) 0.9025(2) 0.39393(13) 0.0305(8) Uani 1 1 d . . .
H18 H 0.0037 0.9398 0.3959 0.037 Uiso 1 1 calc R . .
C19 C -0.0104(3) 0.84208(19) 0.42730(13) 0.0305(8) Uani 1 1 d . . .
H19 H 0.0531 0.8523 0.4469 0.037 Uiso 1 1 calc R . .
C20 C -0.1701(3) 0.8802(2) 0.45026(13) 0.0336(9) Uani 1 1 d . . .
C21 C 0.0461(3) 0.72286(19) 0.40510(13) 0.0286(8) Uani 1 1 d . . .
H21A H 0.1017 0.7288 0.4299 0.034 Uiso 1 1 calc R . .
H21B H 0.0748 0.7035 0.3763 0.034 Uiso 1 1 calc R . .
C22 C -0.0926(3) 0.7890(2) 0.50081(13) 0.0317(8) Uani 1 1 d . . .
H22A H -0.1385 0.8073 0.5241 0.038 Uiso 1 1 calc R . .
H22B H -0.0238 0.7900 0.5162 0.038 Uiso 1 1 calc R . .
C23 C -0.0733(2) 0.62592(19) 0.39488(13) 0.0273(8) Uani 1 1 d . . .
C24 C -0.0484(3) 0.66984(19) 0.47452(12) 0.0259(8) Uani 1 1 d . . .
H24 H 0.0144 0.6688 0.4960 0.031 Uiso 1 1 calc R . .
C25 C -0.1093(2) 0.60239(19) 0.47644(12) 0.0254(7) Uani 1 1 d . . .
H25 H -0.0724 0.5679 0.4964 0.030 Uiso 1 1 calc R . .
C26 C -0.2090(3) 0.6910(2) 0.50519(12) 0.0282(8) Uani 1 1 d . . .
C27 C -0.1506(2) 0.51464(19) 0.41025(13) 0.0276(8) Uani 1 1 d . . .
H27A H -0.1176 0.5039 0.3804 0.033 Uiso 1 1 calc R . .
H27B H -0.1247 0.4834 0.4355 0.033 Uiso 1 1 calc R . .
C28 C -0.2816(3) 0.5756(2) 0.51053(13) 0.0280(8) Uani 1 1 d . . .
H28A H -0.3224 0.5967 0.5348 0.034 Uiso 1 1 calc R . .
H28B H -0.2484 0.5363 0.5257 0.034 Uiso 1 1 calc R . .
C29 C -0.3068(3) 0.50367(18) 0.35552(13) 0.0254(7) Uani 1 1 d . . .
C30 C -0.3292(2) 0.49368(18) 0.44015(12) 0.0250(7) Uani 1 1 d . . .
H30 H -0.3088 0.4547 0.4607 0.030 Uiso 1 1 calc R . .
C31 C -0.4332(2) 0.48103(18) 0.41054(12) 0.0240(7) Uani 1 1 d . . .
H31 H -0.4568 0.4343 0.4141 0.029 Uiso 1 1 calc R . .
C32 C -0.4524(3) 0.56935(19) 0.46710(12) 0.0264(8) Uani 1 1 d . . .
C33 C -0.4778(3) 0.47804(18) 0.31816(12) 0.0257(7) Uani 1 1 d . . .
H33C H -0.4369 0.4626 0.2919 0.031 Uiso 1 1 calc R . .
H33D H -0.5212 0.4408 0.3271 0.031 Uiso 1 1 calc R . .
C34 C -0.6057(2) 0.54056(19) 0.41473(12) 0.0255(7) Uani 1 1 d . . .
H34C H -0.6420 0.5613 0.4408 0.031 Uiso 1 1 calc R . .
H34D H -0.6379 0.4973 0.4071 0.031 Uiso 1 1 calc R . .
C35 C -0.5170(3) 0.57418(19) 0.26243(12) 0.0261(8) Uani 1 1 d . . .
C36 C -0.6339(3) 0.55447(19) 0.32276(12) 0.0252(7) Uani 1 1 d . . .
H36 H -0.6855 0.5185 0.3220 0.030 Uiso 1 1 calc R . .
C37 C -0.6703(3) 0.61627(19) 0.29079(13) 0.0268(8) Uani 1 1 d . . .
H37 H -0.7365 0.6076 0.2731 0.032 Uiso 1 1 calc R . .
C38 C -0.6537(2) 0.64844(19) 0.37334(13) 0.0263(8) Uani 1 1 d . . .
C39 C -0.5956(3) 0.66873(19) 0.21594(13) 0.0301(8) Uani 1 1 d . . .
H39C H -0.6654 0.6688 0.2018 0.036 Uiso 1 1 calc R . .
H39D H -0.5518 0.6515 0.1913 0.036 Uiso 1 1 calc R . .
C40 C -0.7240(3) 0.73580(19) 0.31566(14) 0.0292(8) Uani 1 1 d . . .
H40C H -0.7827 0.7292 0.2926 0.035 Uiso 1 1 calc R . .
H40D H -0.7490 0.7544 0.3456 0.035 Uiso 1 1 calc R . .

loop_
_atom_site_aniso_label
_atom_site_aniso_U_11
_atom_site_aniso_U_22
_atom_site_aniso_U_33
_atom_site_aniso_U_23
_atom_site_aniso_U_13
_atom_site_aniso_U_12
Ce 0.02784(12) 0.02577(13) 0.02335(12) 0.00179(8) 0.00398(8) -0.00151(8)
O1 0.0351(14) 0.0312(16) 0.0347(14) 0.0004(12) 0.0112(11) -0.0044(11)
O2 0.091(2) 0.0363(19) 0.0468(18) -0.0110(15) 0.0322(17) -0.0208(17)
O3 0.075(2) 0.060(2) 0.077(2) -0.035(2) 0.0427(19) -0.032(2)
O4 0.064(2) 0.060(2) 0.072(2) -0.0312(19) 0.0401(18) -0.0249(17)
O5 0.0263(13) 0.0310(15) 0.0342(14) 0.0042(11) 0.0013(10) 0.0002(10)
O6 0.0305(13) 0.0357(16) 0.0313(14) 0.0053(12) 0.0030(10) 0.0001(11)
O7 0.0332(14) 0.0409(17) 0.0392(15) 0.0060(13) 0.0020(11) -0.0113(12)
O8 0.0581(18) 0.0384(17) 0.0377(16) -0.0013(13) 0.0237(13) -0.0006(14)
O9 0.0498(16) 0.0354(16) 0.0255(13) 0.0057(12) 0.0001(11) -0.0098(13)
O10 0.0414(15) 0.0423(17) 0.0242(13) -0.0045(12) 0.0092(11) -0.0139(12)
O11 0.0465(16) 0.0446(18) 0.0321(15) 0.0120(13) 0.0114(12) 0.0100(13)
O12 0.0615(19) 0.0408(18) 0.0334(15) -0.0042(13) 0.0110(13) -0.0176(14)
O13 0.0341(14) 0.0438(17) 0.0274(13) 0.0027(12) 0.0047(11) 0.0054(12)
O14 0.0347(15) 0.0337(16) 0.0382(15) -0.0030(12) 0.0043(12) 0.0051(12)
O15 0.0399(15) 0.0384(17) 0.0284(14) -0.0033(12) 0.0053(11) -0.0008(12)
O16 0.0318(13) 0.0294(15) 0.0293(13) -0.0006(11) 0.0051(10) 0.0035(11)
O17 0.0471(16) 0.0451(18) 0.0345(15) -0.0051(13) 0.0109(13) -0.0081(13)
O18 0.0341(14) 0.0317(15) 0.0241(13) 0.0018(12) 0.0047(10) 0.0019(11)
O19 0.0474(16) 0.0453(18) 0.0321(15) -0.0029(13) 0.0105(13) 0.0076(13)
O20 0.0334(14) 0.0389(16) 0.0217(13) -0.0003(11) 0.0049(10) -0.0024(11)
O21 0.0336(14) 0.0386(16) 0.0364(15) -0.0076(13) 0.0076(11) 0.0022(12)
O22 0.0314(13) 0.0357(16) 0.0251(13) -0.0010(11) 0.0088(10) -0.0027(11)
O23 0.0312(13) 0.0371(16) 0.0306(14) -0.0085(12) 0.0041(11) 0.0039(11)
O24 0.0311(13) 0.0332(15) 0.0290(13) -0.0001(11) 0.0086(11) -0.0009(11)
O25 0.0366(14) 0.0307(15) 0.0280(13) -0.0018(11) 0.0081(11) 0.0004(11)
O26 0.0423(15) 0.0365(17) 0.0364(15) -0.0076(13) -0.0029(12) -0.0014(12)
O27 0.0506(18) 0.077(3) 0.0461(18) -0.0031(17) 0.0166(15) -0.0089(17)
O28 0.0569(18) 0.0353(18) 0.0556(19) -0.0047(15) -0.0127(14) -0.0085(14)
O29 0.0454(18) 0.081(3) 0.056(2) 0.0284(19) 0.0102(15) 0.0110(17)
O30 0.0356(16) 0.053(2) 0.067(2) 0.0070(17) 0.0070(14) -0.0117(14)
O31 0.0400(17) 0.062(2) 0.098(3) -0.040(2) -0.0169(17) 0.0088(16)
O32 0.063(2) 0.053(2) 0.0452(18) -0.0094(16) 0.0154(15) -0.0136(16)
O33 0.070(2) 0.050(2) 0.0375(16) 0.0036(15) 0.0010(14) 0.0056(16)
O34 0.0459(19) 0.155(4) 0.0348(17) 0.020(2) 0.0096(14) 0.031(2)
O35 0.062(2) 0.046(2) 0.0526(19) 0.0127(16) 0.0165(15) 0.0125(15)
O36 0.0376(15) 0.065(2) 0.0405(16) 0.0135(15) 0.0035(12) 0.0019(14)
O37 0.0446(17) 0.049(2) 0.0466(18) -0.0003(14) 0.0043(14) 0.0096(13)
O38 0.0418(16) 0.058(2) 0.0321(15) 0.0003(14) 0.0072(12) -0.0015(14)
O39 0.0453(16) 0.0494(19) 0.0411(16) -0.0069(14) 0.0096(13) 0.0004(14)
O40 0.092(3) 0.092(3) 0.088(3) -0.043(3) 0.017(2) 0.012(2)
O41 0.081(3) 0.067(3) 0.063(2) -0.0017(19) 0.0197(19) -0.008(2)
O42 0.153(4) 0.178(5) 0.210(5) -0.026(4) 0.060(4) 0.008(4)
O43 0.152(4) 0.121(4) 0.189(4) -0.022(4) 0.066(4) -0.016(3)
O44 0.080(5) 0.058(5) 0.046(4) 0.014(3) -0.002(3) 0.001(4)
O45 0.111(4) 0.060(4) 0.101(4) -0.036(3) -0.035(4) 0.021(3)
O46 0.137(7) 0.068(6) 0.046(4) 0.001(4) 0.029(4) 0.021(5)
O47 0.089(6) 0.123(8) 0.079(6) 0.033(6) 0.013(4) 0.047(6)
N1 0.0321(16) 0.0258(17) 0.0307(16) 0.0007(13) 0.0055(13) -0.0036(13)
N2 0.0332(17) 0.037(2) 0.0213(15) 0.0010(14) 0.0028(12) -0.0016(14)
N3 0.0328(16) 0.0245(17) 0.0306(17) -0.0018(13) 0.0066(13) -0.0011(13)
N4 0.0282(15) 0.0278(18) 0.0330(17) -0.0002(14) 0.0041(12) -0.0014(13)
N5 0.0366(17) 0.0295(18) 0.0291(16) -0.0022(14) 0.0047(13) -0.0054(13)
N6 0.0318(16) 0.0282(17) 0.0242(15) 0.0024(13) 0.0045(12) -0.0007(13)
N7 0.0279(15) 0.0279(18) 0.0276(16) -0.0018(13) 0.0015(12) 0.0007(12)
N8 0.0270(15) 0.0260(17) 0.0314(16) -0.0020(13) -0.0006(12) 0.0030(12)
N9 0.0350(17) 0.0289(18) 0.0296(16) 0.0007(14) 0.0008(13) 0.0004(13)
N10 0.0276(16) 0.039(2) 0.0312(17) -0.0041(15) 0.0071(13) -0.0040(13)
N11 0.0316(16) 0.0272(17) 0.0228(15) 0.0025(13) 0.0029(12) -0.0019(13)
N12 0.0363(17) 0.0264(17) 0.0252(15) 0.0021(13) 0.0009(12) 0.0021(13)
N13 0.0393(17) 0.0292(18) 0.0273(16) 0.0008(13) 0.0049(13) -0.0003(14)
N14 0.0408(18) 0.0298(18) 0.0251(16) -0.0018(14) 0.0027(13) 0.0048(14)
N15 0.0284(15) 0.0293(18) 0.0234(15) 0.0033(13) 0.0045(12) -0.0015(13)
N16 0.0279(15) 0.0285(18) 0.0251(15) -0.0013(13) 0.0062(12) -0.0016(12)
N17 0.0240(15) 0.0338(19) 0.0269(16) -0.0042(14) 0.0027(12) -0.0027(12)
N18 0.0319(16) 0.0262(17) 0.0283(16) -0.0026(13) 0.0053(12) -0.0003(13)
N19 0.0208(14) 0.0362(19) 0.0252(15) -0.0031(13) 0.0041(12) -0.0011(12)
N20 0.0225(14) 0.0309(17) 0.0210(14) -0.0023(13) 0.0017(11) 0.0010(12)
N21 0.0236(14) 0.0279(17) 0.0235(15) -0.0038(13) 0.0033(11) 0.0028(12)
N22 0.0237(15) 0.0312(18) 0.0236(15) -0.0049(13) 0.0038(11) 0.0009(12)
N23 0.0247(15) 0.0296(17) 0.0233(15) 0.0022(13) 0.0041(11) 0.0013(12)
N24 0.0324(16) 0.0308(18) 0.0235(15) 0.0036(13) 0.0058(12) 0.0015(13)
N25 0.0300(16) 0.0261(17) 0.0266(16) 0.0002(13) 0.0040(12) 0.0011(13)
N26 0.0260(15) 0.0261(17) 0.0243(15) 0.0006(13) 0.0033(11) -0.0013(12)
N27 0.0295(17) 0.036(2) 0.040(2) -0.0036(16) -0.0068(14) 0.0045(14)
N28 0.0248(16) 0.043(2) 0.050(2) 0.0019(18) -0.0011(15) 0.0055(15)
C1 0.039(2) 0.028(2) 0.032(2) -0.0020(16) 0.0066(16) -0.0050(16)
C2 0.043(2) 0.031(2) 0.030(2) 0.0015(17) 0.0082(16) -0.0032(17)
C3 0.032(2) 0.034(2) 0.035(2) 0.0015(17) 0.0100(16) -0.0048(16)
C4 0.035(2) 0.035(2) 0.031(2) -0.0006(17) 0.0043(16) -0.0031(17)
C5 0.0309(19) 0.033(2) 0.0238(18) 0.0001(16) 0.0001(15) 0.0015(16)
C6 0.0264(17) 0.031(2) 0.0258(18) 0.0036(16) 0.0011(14) -0.0012(15)
C7 0.0294(18) 0.028(2) 0.0259(18) 0.0019(15) 0.0006(14) 0.0011(15)
C8 0.0255(18) 0.030(2) 0.031(2) 0.0010(16) 0.0015(14) 0.0037(15)
C9 0.0348(19) 0.032(2) 0.0208(17) 0.0039(15) 0.0012(14) -0.0003(16)
C10 0.034(2) 0.030(2) 0.039(2) -0.0054(17) 0.0052(16) -0.0009(16)
C11 0.0332(19) 0.027(2) 0.0262(18) 0.0062(16) 0.0038(15) 0.0021(15)
C12 0.0283(18) 0.026(2) 0.0302(19) 0.0023(16) 0.0036(14) -0.0015(14)
C13 0.0292(18) 0.025(2) 0.0312(19) 0.0019(16) 0.0021(15) -0.0002(15)
C14 0.041(2) 0.024(2) 0.035(2) -0.0033(16) 0.0064(17) -0.0023(16)
C15 0.0267(18) 0.032(2) 0.0295(19) 0.0073(16) 0.0015(14) -0.0002(15)
C16 0.042(2) 0.028(2) 0.035(2) -0.0052(17) -0.0023(17) 0.0044(17)
C17 0.0253(17) 0.028(2) 0.0281(19) 0.0039(16) 0.0048(14) -0.0019(14)
C18 0.0336(19) 0.029(2) 0.0285(19) -0.0017(16) -0.0045(15) -0.0024(16)
C19 0.0329(19) 0.028(2) 0.0304(19) -0.0014(16) -0.0025(15) -0.0029(15)
C20 0.039(2) 0.034(2) 0.0276(19) -0.0031(17) -0.0016(16) 0.0009(17)
C21 0.0262(18) 0.030(2) 0.0299(19) 0.0059(16) 0.0048(14) -0.0001(15)
C22 0.039(2) 0.029(2) 0.0262(19) -0.0021(16) -0.0002(15) -0.0058(16)
C23 0.0215(17) 0.030(2) 0.030(2) 0.0014(16) 0.0038(14) 0.0043(14)
C24 0.0244(17) 0.030(2) 0.0231(17) 0.0018(15) 0.0005(13) -0.0013(14)
C25 0.0236(17) 0.030(2) 0.0224(17) 0.0003(15) 0.0020(13) -0.0005(14)
C26 0.0265(18) 0.035(2) 0.0232(18) -0.0026(16) -0.0005(14) -0.0004(15)
C27 0.0222(17) 0.029(2) 0.0318(19) -0.0023(16) 0.0042(14) 0.0010(14)
C28 0.0275(18) 0.033(2) 0.0232(18) -0.0010(16) 0.0031(14) -0.0019(15)
C29 0.0285(18) 0.0192(18) 0.0287(19) -0.0028(15) 0.0024(14) 0.0008(14)
C30 0.0250(17) 0.027(2) 0.0234(17) 0.0005(15) 0.0034(14) -0.0004(14)
C31 0.0266(17) 0.0242(19) 0.0215(17) -0.0002(14) 0.0031(13) 0.0003(14)
C32 0.0297(18) 0.026(2) 0.0237(18) 0.0021(15) 0.0062(14) -0.0003(15)
C33 0.0276(18) 0.026(2) 0.0231(17) -0.0030(15) 0.0011(14) 0.0016(14)
C34 0.0208(17) 0.030(2) 0.0262(18) 0.0026(15) 0.0068(13) 0.0001(14)
C35 0.0271(18) 0.027(2) 0.0243(18) -0.0038(15) -0.0006(14) -0.0049(14)
C36 0.0252(17) 0.027(2) 0.0235(17) -0.0009(15) 0.0043(13) -0.0018(14)
C37 0.0250(17) 0.029(2) 0.0268(18) -0.0005(15) 0.0016(14) -0.0019(14)
C38 0.0217(17) 0.028(2) 0.0289(19) 0.0009(16) 0.0038(14) -0.0039(14)
C39 0.038(2) 0.029(2) 0.0231(18) -0.0001(15) 0.0017(15) -0.0025(16)
C40 0.0276(18) 0.027(2) 0.033(2) 0.0038(16) 0.0080(15) 0.0049(15)

loop_
_atom_type_symbol
_atom_type_description
_atom_type_scat_dispersion_real
_atom_type_scat_dispersion_imag
_atom_type_scat_source
C C 0.0033 0.0016 'International Tables Vol C Tables 4.2.6.8 and 6.1.1.4'
H H 0.0000 0.0000 'International Tables Vol C Tables 4.2.6.8 and 6.1.1.4'
N N 0.0061 0.0033 'International Tables Vol C Tables 4.2.6.8 and 6.1.1.4'
O O 0.0106 0.0060 'International Tables Vol C Tables 4.2.6.8 and 6.1.1.4'
Ce Ce -0.2486 2.6331 'International Tables Vol C Tables 4.2.6.8 and 6.1.1.4'

loop_
_geom_angle_atom_site_label_1
_geom_angle_atom_site_label_2
_geom_angle_atom_site_label_3
_geom_angle
_geom_angle_site_symmetry_1
_geom_angle_site_symmetry_3
_geom_angle_publ_flag
O12 Ce O9 72.51(9) . . ?
O12 Ce O11 86.40(10) . . ?
O9 Ce O11 143.60(9) . . ?
O12 Ce O1 74.19(9) . . ?
O9 Ce O1 125.24(9) . . ?
O11 Ce O1 73.82(8) . . ?
O12 Ce O10 140.31(9) . . ?
O9 Ce O10 135.49(10) . . ?
O11 Ce O10 78.89(9) . . ?
O1 Ce O10 66.37(8) . . ?
O12 Ce O13 95.13(10) . . ?
O9 Ce O13 69.82(9) . . ?
O11 Ce O13 143.20(8) . . ?
O1 Ce O13 71.33(8) . . ?
O10 Ce O13 76.72(9) . . ?
O12 Ce O8 73.29(10) . . ?
O9 Ce O8 75.24(9) . . ?
O11 Ce O8 70.34(9) . . ?
O1 Ce O8 132.38(9) . . ?
O10 Ce O8 132.70(9) . . ?
O13 Ce O8 145.05(9) . . ?
O12 Ce O6 140.79(9) . . ?
O9 Ce O6 102.01(8) . . ?
O11 Ce O6 75.82(9) . . ?
O1 Ce O6 130.70(8) . . ?
O10 Ce O6 70.33(8) . . ?
O13 Ce O6 119.97(9) . . ?
O8 Ce O6 67.90(9) . . ?
O12 Ce O5 141.48(8) . . ?
O9 Ce O5 69.16(8) . . ?
O11 Ce O5 123.47(8) . . ?
O1 Ce O5 133.20(8) . . ?
O10 Ce O5 74.71(8) . . ?
O13 Ce O5 75.41(8) . . ?
O8 Ce O5 93.12(8) . . ?
O6 Ce O5 48.45(8) . . ?
C2 O1 Ce 132.1(2) . . ?
C4 O4 H4 109.5 . . ?
N2 O5 Ce 96.8(2) . . ?
N2 O6 Ce 98.31(19) . . ?
Ce O8 H8A 118.9 . . ?
Ce O8 H8B 135.8 . . ?
H8A O8 H8B 98.2 . . ?
Ce O9 H9A 119.8 . . ?
Ce O9 H9B 126.6 . . ?
H9A O9 H9B 107.4 . . ?
Ce O10 H10A 128.7 . . ?
Ce O10 H10B 120.6 . . ?
H10A O10 H10B 110.3 . . ?
Ce O11 H11A 124.0 . . ?
Ce O11 H11B 118.6 . . ?
H11A O11 H11B 113.6 . . ?
Ce O12 H12A 102.7 . . ?
Ce O12 H12B 130.4 . . ?
H12A O12 H12B 115.0 . . ?
Ce O13 H13A 118.2 . . ?
Ce O13 H13B 111.0 . . ?
H13A O13 H13B 111.0 . . ?
H32A O32 H32B 105.5 . . ?
H33A O33 H33B 98.5 . . ?
H34A O34 H34B 92.0 . . ?
H35A O35 H35B 100.7 . . ?
H36A O36 H36B 102.1 . . ?
H37A O37 H37B 105.9 . . ?
H38A O38 H38B 104.2 . . ?
H39A O39 H39B 106.7 . . ?
H40A O40 H40B 94.6 . . ?
C3 N1 C1 108.7(3) . . ?
C3 N1 H1A 112.4 . . ?
C1 N1 H1A 112.2 . . ?
C3 N1 H1B 116.8 . . ?
C1 N1 H1B 113.6 . . ?
H1A N1 H1B 92.5 . . ?
O7 N2 O5 122.1(3) . . ?
O7 N2 O6 121.5(3) . . ?
O5 N2 O6 116.3(3) . . ?
C5 N3 C6 113.0(3) . . ?
C5 N3 C39 122.6(3) . . ?
C6 N3 C39 122.8(3) . . ?
C5 N4 C9 122.4(3) . . ?
C5 N4 C7 113.2(3) . . ?
C9 N4 C7 124.4(3) . . ?
C8 N5 C10 122.2(3) . . ?
C8 N5 C7 112.8(3) . . ?
C10 N5 C7 124.1(3) . . ?
C8 N6 C40 123.1(3) . . ?
C8 N6 C6 112.6(3) . . ?
C40 N6 C6 123.5(3) . . ?
C11 N7 C12 112.2(3) . . ?
C11 N7 C9 122.1(3) . . ?
C12 N7 C9 122.9(3) . . ?
C11 N8 C15 122.7(3) . . ?
C11 N8 C13 112.7(3) . . ?
C15 N8 C13 124.4(3) . . ?
C14 N9 C13 112.2(3) . . ?
C14 N9 C16 123.3(3) . . ?
C13 N9 C16 122.8(3) . . ?
C14 N10 C10 124.1(3) . . ?
C14 N10 C12 111.8(3) . . ?
C10 N10 C12 123.4(3) . . ?
C17 N11 C18 113.2(3) . . ?
C17 N11 C15 122.3(3) . . ?
C18 N11 C15 123.8(3) . . ?
C17 N12 C21 122.7(3) . . ?
C17 N12 C19 113.0(3) . . ?
C21 N12 C19 124.3(3) . . ?
C20 N13 C22 121.3(3) . . ?
C20 N13 C19 112.4(3) . . ?
C22 N13 C19 124.1(3) . . ?
C20 N14 C18 113.1(3) . . ?
C20 N14 C16 122.4(3) . . ?
C18 N14 C16 124.5(3) . . ?
C23 N15 C21 123.1(3) . . ?
C23 N15 C24 112.7(3) . . ?
C21 N15 C24 123.7(3) . . ?
C23 N16 C25 112.8(3) . . ?
C23 N16 C27 121.7(3) . . ?
C25 N16 C27 121.9(3) . . ?
C26 N17 C28 123.7(3) . . ?
C26 N17 C25 112.8(3) . . ?
C28 N17 C25 123.5(3) . . ?
C26 N18 C22 122.9(3) . . ?
C26 N18 C24 113.0(3) . . ?
C22 N18 C24 122.7(3) . . ?
C29 N19 C27 122.1(3) . . ?
C29 N19 C30 113.2(3) . . ?
C27 N19 C30 124.6(3) . . ?
C29 N20 C33 120.6(3) . . ?
C29 N20 C31 112.0(3) . . ?
C33 N20 C31 123.1(3) . . ?
C32 N21 C34 122.0(3) . . ?
C32 N21 C31 113.2(3) . . ?
C34 N21 C31 124.2(3) . . ?
C32 N22 C28 121.1(3) . . ?
C32 N22 C30 111.7(3) . . ?
C28 N22 C30 123.2(3) . . ?
C35 N23 C33 123.0(3) . . ?
C35 N23 C36 112.9(3) . . ?
C33 N23 C36 124.0(3) . . ?
C35 N24 C39 121.9(3) . . ?
C35 N24 C37 112.8(3) . . ?
C39 N24 C37 123.6(3) . . ?
C38 N25 C40 123.0(3) . . ?
C38 N25 C37 112.1(3) . . ?
C40 N25 C37 123.7(3) . . ?
C38 N26 C34 122.3(3) . . ?
C38 N26 C36 111.6(3) . . ?
C34 N26 C36 121.0(3) . . ?
O27 N27 O28 121.1(3) . . ?
O27 N27 O26 120.2(3) . . ?
O28 N27 O26 118.7(3) . . ?
O31 N28 O30 122.6(4) . . ?
O31 N28 O29 120.5(4) . . ?
O30 N28 O29 116.8(4) . . ?
N1 C1 C2 115.2(3) . . ?
N1 C1 H1C 108.5 . . ?
C2 C1 H1C 108.5 . . ?
N1 C1 H1D 108.5 . . ?
C2 C1 H1D 108.5 . . ?
H1C C1 H1D 107.5 . . ?
O2 C2 O1 125.9(4) . . ?
O2 C2 C1 115.0(3) . . ?
O1 C2 C1 119.1(3) . . ?
N1 C3 C4 113.9(3) . . ?
N1 C3 H3A 108.8 . . ?
C4 C3 H3A 108.8 . . ?
N1 C3 H3B 108.8 . . ?
C4 C3 H3B 108.8 . . ?
H3A C3 H3B 107.7 . . ?
O3 C4 O4 125.5(4) . . ?
O3 C4 C3 123.7(4) . . ?
O4 C4 C3 110.8(3) . . ?
O14 C5 N3 126.5(4) . . ?
O14 C5 N4 125.4(4) . . ?
N3 C5 N4 108.1(3) . . ?
N3 C6 N6 113.6(3) . . ?
N3 C6 C7 103.4(3) . . ?
N6 C6 C7 103.3(3) . . ?
N3 C6 H6 112.0 . . ?
N6 C6 H6 112.0 . . ?
C7 C6 H6 112.0 . . ?
N5 C7 N4 114.9(3) . . ?
N5 C7 C6 103.1(3) . . ?
N4 C7 C6 102.3(3) . . ?
N5 C7 H7 111.9 . . ?
N4 C7 H7 111.9 . . ?
C6 C7 H7 111.9 . . ?
O15 C8 N6 125.9(3) . . ?
O15 C8 N5 125.9(4) . . ?
N6 C8 N5 108.2(3) . . ?
N4 C9 N7 113.6(3) . . ?
N4 C9 H9C 108.9 . . ?
N7 C9 H9C 108.9 . . ?
N4 C9 H9D 108.9 . . ?
N7 C9 H9D 108.9 . . ?
H9C C9 H9D 107.7 . . ?
N10 C10 N5 113.6(3) . . ?
N10 C10 H10C 108.9 . . ?
N5 C10 H10C 108.9 . . ?
N10 C10 H10D 108.9 . . ?
N5 C10 H10D 108.9 . . ?
H10C C10 H10D 107.7 . . ?
O16 C11 N8 125.8(3) . . ?
O16 C11 N7 125.5(3) . . ?
N8 C11 N7 108.7(3) . . ?
N7 C12 N10 113.8(3) . . ?
N7 C12 C13 103.7(3) . . ?
N10 C12 C13 102.8(3) . . ?
N7 C12 H12 112.0 . . ?
N10 C12 H12 112.0 . . ?
C13 C12 H12 112.0 . . ?
N9 C13 N8 114.8(3) . . ?
N9 C13 C12 103.5(3) . . ?
N8 C13 C12 102.5(3) . . ?
N9 C13 H13 111.8 . . ?
N8 C13 H13 111.8 . . ?
C12 C13 H13 111.8 . . ?
O17 C14 N9 126.0(4) . . ?
O17 C14 N10 124.7(4) . . ?
N9 C14 N10 109.3(3) . . ?
N8 C15 N11 113.9(3) . . ?
N8 C15 H15A 108.8 . . ?
N11 C15 H15A 108.8 . . ?
N8 C15 H15B 108.8 . . ?
N11 C15 H15B 108.8 . . ?
H15A C15 H15B 107.7 . . ?
N9 C16 N14 113.5(3) . . ?
N9 C16 H16A 108.9 . . ?
N14 C16 H16A 108.9 . . ?
N9 C16 H16B 108.9 . . ?
N14 C16 H16B 108.9 . . ?
H16A C16 H16B 107.7 . . ?
O18 C17 N12 125.6(3) . . ?
O18 C17 N11 126.7(3) . . ?
N12 C17 N11 107.7(3) . . ?
N11 C18 N14 115.0(3) . . ?
N11 C18 C19 103.0(3) . . ?
N14 C18 C19 102.6(3) . . ?
N11 C18 H18 111.8 . . ?
N14 C18 H18 111.8 . . ?
C19 C18 H18 111.8 . . ?
N12 C19 N13 114.3(3) . . ?
N12 C19 C18 102.9(3) . . ?
N13 C19 C18 103.3(3) . . ?
N12 C19 H19 111.9 . . ?
N13 C19 H19 111.9 . . ?
C18 C19 H19 111.9 . . ?
O19 C20 N14 126.3(4) . . ?
O19 C20 N13 125.3(4) . . ?
N14 C20 N13 108.4(3) . . ?
N12 C21 N15 114.3(3) . . ?
N12 C21 H21A 108.7 . . ?
N15 C21 H21A 108.7 . . ?
N12 C21 H21B 108.7 . . ?
N15 C21 H21B 108.7 . . ?
H21A C21 H21B 107.6 . . ?
N13 C22 N18 113.9(3) . . ?
N13 C22 H22A 108.8 . . ?
N18 C22 H22A 108.8 . . ?
N13 C22 H22B 108.8 . . ?
N18 C22 H22B 108.8 . . ?
H22A C22 H22B 107.7 . . ?
O20 C23 N15 126.0(3) . . ?
O20 C23 N16 126.1(3) . . ?
N15 C23 N16 108.0(3) . . ?
N18 C24 N15 114.1(3) . . ?
N18 C24 C25 103.0(3) . . ?
N15 C24 C25 103.3(3) . . ?
N18 C24 H24 111.9 . . ?
N15 C24 H24 111.9 . . ?
C25 C24 H24 111.9 . . ?
N17 C25 N16 113.4(3) . . ?
N17 C25 C24 103.1(3) . . ?
N16 C25 C24 102.9(3) . . ?
N17 C25 H25 112.3 . . ?
N16 C25 H25 112.3 . . ?
C24 C25 H25 112.3 . . ?
O21 C26 N18 126.9(4) . . ?
O21 C26 N17 125.2(3) . . ?
N18 C26 N17 107.9(3) . . ?
N19 C27 N16 113.8(3) . . ?
N19 C27 H27A 108.8 . . ?
N16 C27 H27A 108.8 . . ?
N19 C27 H27B 108.8 . . ?
N16 C27 H27B 108.8 . . ?
H27A C27 H27B 107.7 . . ?
N17 C28 N22 114.4(3) . . ?
N17 C28 H28A 108.7 . . ?
N22 C28 H28A 108.7 . . ?
N17 C28 H28B 108.7 . . ?
N22 C28 H28B 108.7 . . ?
H28A C28 H28B 107.6 . . ?
O22 C29 N20 126.8(3) . . ?
O22 C29 N19 125.5(3) . . ?
N20 C29 N19 107.7(3) . . ?
N19 C30 N22 115.2(3) . . ?
N19 C30 C31 102.7(3) . . ?
N22 C30 C31 103.5(3) . . ?
N19 C30 H30 111.6 . . ?
N22 C30 H30 111.6 . . ?
C31 C30 H30 111.6 . . ?
N21 C31 N20 115.1(3) . . ?
N21 C31 C30 102.7(3) . . ?
N20 C31 C30 103.4(3) . . ?
N21 C31 H31 111.7 . . ?
N20 C31 H31 111.7 . . ?
C30 C31 H31 111.7 . . ?
O23 C32 N21 125.3(3) . . ?
O23 C32 N22 126.6(3) . . ?
N21 C32 N22 108.1(3) . . ?
N23 C33 N20 113.4(3) . . ?
N23 C33 H33C 108.9 . . ?
N20 C33 H33C 108.9 . . ?
N23 C33 H33D 108.9 . . ?
N20 C33 H33D 108.9 . . ?
H33C C33 H33D 107.7 . . ?
N21 C34 N26 114.1(3) . . ?
N21 C34 H34C 108.7 . . ?
N26 C34 H34C 108.7 . . ?
N21 C34 H34D 108.7 . . ?
N26 C34 H34D 108.7 . . ?
H34C C34 H34D 107.6 . . ?
O24 C35 N24 125.7(3) . . ?
O24 C35 N23 126.3(3) . . ?
N24 C35 N23 108.0(3) . . ?
N23 C36 N26 114.5(3) . . ?
N23 C36 C37 103.0(3) . . ?
N26 C36 C37 103.2(3) . . ?
N23 C36 H36 111.8 . . ?
N26 C36 H36 111.8 . . ?
C37 C36 H36 111.8 . . ?
N24 C37 N25 115.0(3) . . ?
N24 C37 C36 103.1(3) . . ?
N25 C37 C36 103.1(3) . . ?
N24 C37 H37 111.7 . . ?
N25 C37 H37 111.7 . . ?
C36 C37 H37 111.7 . . ?
O25 C38 N25 125.6(3) . . ?
O25 C38 N26 125.5(3) . . ?
N25 C38 N26 108.8(3) . . ?
N24 C39 N3 113.4(3) . . ?
N24 C39 H39C 108.9 . . ?
N3 C39 H39C 108.9 . . ?
N24 C39 H39D 108.9 . . ?
N3 C39 H39D 108.9 . . ?
H39C C39 H39D 107.7 . . ?
N6 C40 N25 114.3(3) . . ?
N6 C40 H40C 108.7 . . ?
N25 C40 H40C 108.7 . . ?
N6 C40 H40D 108.7 . . ?
N25 C40 H40D 108.7 . . ?
H40C C40 H40D 107.6 . . ?

loop_
_geom_bond_atom_site_label_1
_geom_bond_atom_site_label_2
_geom_bond_distance
_geom_bond_site_symmetry_2
_geom_bond_publ_flag
Ce O12 2.497(3) . ?
Ce O9 2.497(2) . ?
Ce O11 2.502(3) . ?
Ce O1 2.503(2) . ?
Ce O10 2.511(2) . ?
Ce O13 2.526(3) . ?
Ce O8 2.548(3) . ?
Ce O6 2.614(2) . ?
Ce O5 2.650(3) . ?
O1 C2 1.251(5) . ?
O2 C2 1.243(5) . ?
O3 C4 1.191(5) . ?
O4 C4 1.310(5) . ?
O4 H4 0.9844 . ?
O5 N2 1.267(4) . ?
O6 N2 1.276(4) . ?
O7 N2 1.224(4) . ?
O8 H8A 0.8837 . ?
O8 H8B 0.9847 . ?
O9 H9A 0.8998 . ?
O9 H9B 0.8932 . ?
O10 H10A 0.8203 . ?
O10 H10B 0.8676 . ?
O11 H11A 0.7510 . ?
O11 H11B 0.9697 . ?
O12 H12A 0.8743 . ?
O12 H12B 0.8067 . ?
O13 H13A 0.8835 . ?
O13 H13B 0.9411 . ?
O14 C5 1.220(4) . ?
O15 C8 1.218(4) . ?
O16 C11 1.233(4) . ?
O17 C14 1.231(4) . ?
O18 C17 1.225(4) . ?
O19 C20 1.231(5) . ?
O20 C23 1.224(4) . ?
O21 C26 1.223(4) . ?
O22 C29 1.220(4) . ?
O23 C32 1.219(4) . ?
O24 C35 1.223(4) . ?
O25 C38 1.234(4) . ?
O26 N27 1.255(4) . ?
O27 N27 1.238(4) . ?
O28 N27 1.254(4) . ?
O29 N28 1.268(4) . ?
O30 N28 1.236(4) . ?
O31 N28 1.226(5) . ?
O32 H32A 0.8252 . ?
O32 H32B 0.9410 . ?
O33 H33A 0.9621 . ?
O33 H33B 0.9381 . ?
O34 H34A 0.9531 . ?
O34 H34B 0.7378 . ?
O35 H35A 0.8713 . ?
O35 H35B 0.8860 . ?
O36 H36A 0.8891 . ?
O36 H36B 0.9548 . ?
O37 H37A 0.9924 . ?
O37 H37B 0.8810 . ?
O38 H38A 0.9911 . ?
O38 H38B 0.8643 . ?
O39 H39A 0.8917 . ?
O39 H39B 0.9131 . ?
O40 H40A 0.9497 . ?
O40 H40B 0.9008 . ?
N1 C3 1.474(4) . ?
N1 C1 1.485(5) . ?
N1 H1A 0.9310 . ?
N1 H1B 0.9195 . ?
N3 C5 1.361(5) . ?
N3 C6 1.449(5) . ?
N3 C39 1.450(5) . ?
N4 C5 1.362(5) . ?
N4 C9 1.441(5) . ?
N4 C7 1.458(4) . ?
N5 C8 1.371(5) . ?
N5 C10 1.448(5) . ?
N5 C7 1.451(5) . ?
N6 C8 1.370(5) . ?
N6 C40 1.444(5) . ?
N6 C6 1.453(4) . ?
N7 C11 1.364(5) . ?
N7 C12 1.441(5) . ?
N7 C9 1.450(4) . ?
N8 C11 1.359(5) . ?
N8 C15 1.445(4) . ?
N8 C13 1.452(5) . ?
N9 C14 1.357(5) . ?
N9 C13 1.441(5) . ?
N9 C16 1.444(5) . ?
N10 C14 1.359(5) . ?
N10 C10 1.443(5) . ?
N10 C12 1.459(4) . ?
N11 C17 1.367(5) . ?
N11 C18 1.445(5) . ?
N11 C15 1.450(4) . ?
N12 C17 1.366(5) . ?
N12 C21 1.439(5) . ?
N12 C19 1.449(5) . ?
N13 C20 1.366(5) . ?
N13 C22 1.445(5) . ?
N13 C19 1.451(5) . ?
N14 C20 1.358(5) . ?
N14 C18 1.453(5) . ?
N14 C16 1.457(5) . ?
N15 C23 1.369(5) . ?
N15 C21 1.446(4) . ?
N15 C24 1.447(4) . ?
N16 C23 1.371(5) . ?
N16 C25 1.451(4) . ?
N16 C27 1.453(5) . ?
N17 C26 1.369(5) . ?
N17 C28 1.441(5) . ?
N17 C25 1.449(4) . ?
N18 C26 1.366(5) . ?
N18 C22 1.446(5) . ?
N18 C24 1.447(5) . ?
N19 C29 1.375(4) . ?
N19 C27 1.441(4) . ?
N19 C30 1.445(4) . ?
N20 C29 1.372(4) . ?
N20 C33 1.451(4) . ?
N20 C31 1.454(4) . ?
N21 C32 1.369(5) . ?
N21 C34 1.439(4) . ?
N21 C31 1.449(4) . ?
N22 C32 1.380(4) . ?
N22 C28 1.452(4) . ?
N22 C30 1.458(4) . ?
N23 C35 1.370(4) . ?
N23 C33 1.439(4) . ?
N23 C36 1.447(4) . ?
N24 C35 1.367(5) . ?
N24 C39 1.434(5) . ?
N24 C37 1.447(4) . ?
N25 C38 1.361(4) . ?
N25 C40 1.454(5) . ?
N25 C37 1.458(5) . ?
N26 C38 1.373(5) . ?
N26 C34 1.453(4) . ?
N26 C36 1.454(4) . ?
C1 C2 1.513(5) . ?
C1 H1C 0.9700 . ?
C1 H1D 0.9700 . ?
C3 C4 1.501(5) . ?
C3 H3A 0.9700 . ?
C3 H3B 0.9700 . ?
C6 C7 1.557(5) . ?
C6 H6 0.9800 . ?
C7 H7 0.9800 . ?
C9 H9C 0.9700 . ?
C9 H9D 0.9700 . ?
C10 H10C 0.9700 . ?
C10 H10D 0.9700 . ?
C12 C13 1.555(5) . ?
C12 H12 0.9800 . ?
C13 H13 0.9800 . ?
C15 H15A 0.9700 . ?
C15 H15B 0.9700 . ?
C16 H16A 0.9700 . ?
C16 H16B 0.9700 . ?
C18 C19 1.556(5) . ?
C18 H18 0.9800 . ?
C19 H19 0.9800 . ?
C21 H21A 0.9700 . ?
C21 H21B 0.9700 . ?
C22 H22A 0.9700 . ?
C22 H22B 0.9700 . ?
C24 C25 1.555(5) . ?
C24 H24 0.9800 . ?
C25 H25 0.9800 . ?
C27 H27A 0.9700 . ?
C27 H27B 0.9700 . ?
C28 H28A 0.9700 . ?
C28 H28B 0.9700 . ?
C30 C31 1.559(5) . ?
C30 H30 0.9800 . ?
C31 H31 0.9800 . ?
C33 H33C 0.9700 . ?
C33 H33D 0.9700 . ?
C34 H34C 0.9700 . ?
C34 H34D 0.9700 . ?
C36 C37 1.558(5) . ?
C36 H36 0.9800 . ?
C37 H37 0.9800 . ?
C39 H39C 0.9700 . ?
C39 H39D 0.9700 . ?
C40 H40C 0.9700 . ?
C40 H40D 0.9700 . ?

loop_
_geom_hbond_atom_site_label_D
_geom_hbond_atom_site_label_H
_geom_hbond_atom_site_label_A
_geom_hbond_distance_DH
_geom_hbond_distance_HA
_geom_hbond_distance_DA
_geom_hbond_angle_DHA
_geom_hbond_site_symmetry_A
N1 H1A O16 0.93 2.00 2.881(4) 158.0 .
N1 H1B O18 0.92 2.10 3.002(4) 165.0 .
O4 H4 O32 0.98 1.64 2.614(4) 169.5 .
O8 H8A O21 0.88 1.89 2.738(4) 159.5 4_675
O8 H8B O45 0.98 1.87 2.783(9) 153.1 .
O9 H9A O23 0.90 1.90 2.741(4) 155.1 4_675
O9 H9B O33 0.89 1.82 2.712(4) 176.9 .
O10 H10A O18 0.82 2.02 2.812(3) 163.9 .
O10 H10B O26 0.87 1.86 2.713(4) 169.7 .
O11 H11A O34 0.75 2.02 2.769(4) 177.0 .
O11 H11B O35 0.97 1.78 2.731(4) 165.5 .
O12 H12A O2 0.87 1.73 2.596(4) 168.5 .
O12 H12B O46 0.81 2.09 2.859(8) 159.9 .
O13 H13A O16 0.88 1.88 2.734(3) 163.4 .
O13 H13B O36 0.94 1.89 2.777(4) 156.7 .
O32 H32A O17 0.83 1.98 2.774(5) 162.6 .
O32 H32B O19 0.94 1.95 2.777(4) 145.9 .
O33 H33A O25 0.96 1.87 2.812(4) 164.4 4_675
O33 H33B O32 0.94 1.89 2.828(4) 172.8 4_675
O34 H34A O20 0.95 2.25 2.877(4) 122.8 .
O34 H34B O30 0.74 2.26 2.979(4) 166.6 .
O35 H35A O41 0.87 1.94 2.802(5) 168.3 .
O35 H35B O28 0.89 1.89 2.724(4) 155.0 2_545
O36 H36A O38 0.89 1.91 2.752(4) 158.6 .
O36 H36B O39 0.95 1.77 2.720(4) 174.3 .
O37 H37A O6 0.99 1.85 2.831(4) 169.2 .
O37 H37B O41 0.88 2.06 2.935(5) 172.3 .
O38 H38A O25 0.99 1.84 2.825(4) 170.8 4_675
O38 H38B O29 0.86 2.05 2.889(5) 163.9 4_575
O39 H39A O31 0.89 2.13 3.011(5) 168.7 2_455
O39 H39B O37 0.91 1.85 2.746(4) 166.7 1_455
O40 H40A O14 0.95 1.89 2.842(5) 177.7 .
O40 H40B O43 0.90 1.95 2.808(8) 159.2 .
